data_4036249
loop_
_publ_author_name
'Lu, Ping'
'Herrmann, Aaron T.'
'Zakarian, Armen'

_publ_section_title
;
 Toward the Synthesis of Nuphar Sesquiterpene Thioalkaloids:
 Stereodivergent Rhodium-Catalyzed Synthesis of the Thiolane Subunit.
;
_journal_issue 15
_journal_name_full 'The Journal of organic chemistry'
_journal_page_first 7581
_journal_page_last 7589
_journal_paper_doi 10.1021/acs.joc.5b01177
_journal_volume 80
_journal_year 2015
_chemical_formula_sum 'C16 H20 O4 S'
_chemical_formula_weight 308.38
_space_group_crystal_system triclinic
_space_group_IT_number 2
_space_group_name_Hall '-P 1'
_space_group_name_H-M_alt 'P -1'
_atom_sites_solution_hydrogens geom
_audit_creation_method SHELXL-2013
_cell_angle_alpha 104.958(2)
_cell_angle_beta 99.8443(19)
_cell_angle_gamma 92.014(2)
_cell_formula_units_Z 2
_cell_length_a 6.7849(4)
_cell_length_b 8.4596(5)
_cell_length_c 13.1987(8)
_cell_measurement_temperature 104(2)
_cell_volume 718.62(7)
_computing_structure_refinement 'SHELXL-2013 (Sheldrick, 2013)'
_diffrn_ambient_temperature 104(2)
_diffrn_measured_fraction_theta_full 0.999
_diffrn_measured_fraction_theta_max 0.975
_diffrn_measurement_device_type 'Bruker-Kappa Apex II'
_diffrn_measurement_method 'omega scan'
_diffrn_radiation_type MoK\a
_diffrn_radiation_wavelength 0.71073
_diffrn_reflns_av_R_equivalents 0.0214
_diffrn_reflns_av_unetI/netI 0.0302
_diffrn_reflns_Laue_measured_fraction_full 0.999
_diffrn_reflns_Laue_measured_fraction_max 0.975
_diffrn_reflns_limit_h_max 8
_diffrn_reflns_limit_h_min -9
_diffrn_reflns_limit_k_max 7
_diffrn_reflns_limit_k_min -11
_diffrn_reflns_limit_l_max 17
_diffrn_reflns_limit_l_min -17
_diffrn_reflns_number 7682
_diffrn_reflns_point_group_measured_fraction_full 0.999
_diffrn_reflns_point_group_measured_fraction_max 0.975
_diffrn_reflns_theta_full 25.242
_diffrn_reflns_theta_max 28.298
_diffrn_reflns_theta_min 1.625
_exptl_absorpt_coefficient_mu 0.239
_exptl_absorpt_correction_T_max 0.7457
_exptl_absorpt_correction_T_min 0.6628
_exptl_absorpt_correction_type multi-scan
_exptl_absorpt_process_details sadabs
_exptl_crystal_colour colorless
_exptl_crystal_density_diffrn 1.425
_exptl_crystal_description block
_exptl_crystal_F_000 328
_exptl_crystal_size_max 0.15
_exptl_crystal_size_mid 0.15
_exptl_crystal_size_min 0.1
_refine_diff_density_max 0.451
_refine_diff_density_min -0.239
_refine_diff_density_rms 0.053
_refine_ls_extinction_method none
_refine_ls_goodness_of_fit_ref 0.926
_refine_ls_hydrogen_treatment constr
_refine_ls_matrix_type full
_refine_ls_number_parameters 190
_refine_ls_number_reflns 3467
_refine_ls_number_restraints 0
_refine_ls_restrained_S_all 0.926
_refine_ls_R_factor_all 0.0388
_refine_ls_R_factor_gt 0.0328
_refine_ls_shift/su_max 0.001
_refine_ls_shift/su_mean 0.000
_refine_ls_structure_factor_coef Fsqd
_refine_ls_weighting_details 'w=1/[\s^2^(Fo^2^)+(0.0489P)^2^+0.4263P] where P=(Fo^2^+2Fc^2^)/3'
_refine_ls_weighting_scheme calc
_refine_ls_wR_factor_gt 0.0828
_refine_ls_wR_factor_ref 0.0867
_reflns_Friedel_coverage 0.000
_reflns_number_gt 3033
_reflns_number_total 3467
_reflns_threshold_expression 'I > 2\s(I)'
_cod_data_source_file jo5b01177_si_002.cif
_cod_data_source_block l12262013_0m
_cod_database_code 4036249
_shelx_space_group_comment
;
The symmetry employed for this shelxl refinement is uniquely defined
by the following loop, which should always be used as a source of
symmetry information in preference to the above space-group names.
They are only intended as comments.
;
_shelxl_version_number 2013-3

loop_
_space_group_symop_operation_xyz
'x, y, z'
'-x, -y, -z'

loop_
_atom_site_label
_atom_site_type_symbol
_atom_site_fract_x
_atom_site_fract_y
_atom_site_fract_z
_atom_site_U_iso_or_equiv
_atom_site_adp_type
_atom_site_occupancy
_atom_site_site_symmetry_order
_atom_site_calc_flag
_atom_site_refinement_flags_posn
_atom_site_refinement_flags_adp
C1 C 0.22728(19) 0.10519(15) 0.65266(10) 0.0122(2) Uani 1 1 d . .
H1A H 0.1113 0.1103 0.6895 0.015 Uiso 1 1 calc R U
H1B H 0.2501 -0.0122 0.6269 0.015 Uiso 1 1 calc R U
C2 C 0.41342(19) 0.19043(15) 0.73643(10) 0.0108(2) Uani 1 1 d . .
C3 C 0.39124(19) 0.37163(15) 0.78857(10) 0.0103(2) Uani 1 1 d . .
C4 C 0.15101(19) 0.57361(15) 0.81024(10) 0.0098(2) Uani 1 1 d . .
H4 H 0.2705 0.6472 0.8113 0.012 Uiso 1 1 calc R U
C5 C 0.0840(2) 0.62042(16) 0.91726(10) 0.0124(3) Uani 1 1 d . .
H5A H 0.1956 0.6127 0.9744 0.015 Uiso 1 1 calc R U
H5B H -0.0299 0.5435 0.9166 0.015 Uiso 1 1 calc R U
C6 C 0.0197(2) 0.79595(16) 0.93957(11) 0.0145(3) Uani 1 1 d . .
H6A H 0.1376 0.8735 0.9474 0.017 Uiso 1 1 calc R U
H6B H -0.0307 0.8234 1.0076 0.017 Uiso 1 1 calc R U
C7 C -0.1444(2) 0.81599(16) 0.84952(11) 0.0145(3) Uani 1 1 d . .
H7A H -0.1749 0.9324 0.8637 0.017 Uiso 1 1 calc R U
H7B H -0.2683 0.7492 0.8478 0.017 Uiso 1 1 calc R U
C8 C -0.0794(2) 0.76245(16) 0.74094(11) 0.0134(3) Uani 1 1 d . .
H8A H -0.1909 0.7694 0.6835 0.016 Uiso 1 1 calc R U
H8B H 0.0365 0.8357 0.7395 0.016 Uiso 1 1 calc R U
C9 C -0.02169(19) 0.58670(15) 0.72313(10) 0.0104(2) Uani 1 1 d . .
H9 H -0.1401 0.5200 0.7309 0.012 Uiso 1 1 calc R U
C10 C 0.21122(19) 0.53383(16) 0.60238(10) 0.0115(2) Uani 1 1 d . .
C11 C 0.30214(19) 0.37382(15) 0.57050(10) 0.0108(2) Uani 1 1 d . .
C12 C 0.50286(19) 0.37708(16) 0.58851(10) 0.0119(2) Uani 1 1 d . .
H12 H 0.5789 0.4793 0.6021 0.014 Uiso 1 1 calc R U
C13 C 0.6120(2) 0.22688(16) 0.58813(11) 0.0139(3) Uani 1 1 d . .
H13A H 0.7523 0.2488 0.5807 0.017 Uiso 1 1 calc R U
H13B H 0.5477 0.1363 0.5260 0.017 Uiso 1 1 calc R U
C14 C 0.61126(19) 0.17377(16) 0.69209(11) 0.0135(3) Uani 1 1 d . .
H14A H 0.6426 0.0576 0.6788 0.016 Uiso 1 1 calc R U
H14B H 0.7208 0.2401 0.7479 0.016 Uiso 1 1 calc R U
C15 C 0.4270(2) 0.10278(16) 0.82472(11) 0.0143(3) Uani 1 1 d . .
H15 H 0.4419 -0.0117 0.8047 0.017 Uiso 1 1 calc R U
C16 C 0.4201(2) 0.16986(18) 0.92613(11) 0.0186(3) Uani 1 1 d . .
H16A H 0.4053 0.2840 0.9503 0.022 Uiso 1 1 calc R U
H16B H 0.4299 0.1040 0.9749 0.022 Uiso 1 1 calc R U
O1 O 0.53016(14) 0.47241(11) 0.83307(8) 0.0149(2) Uani 1 1 d . .
O2 O 0.19715(13) 0.40275(10) 0.78310(7) 0.01033(19) Uani 1 1 d . .
O3 O 0.01875(14) 0.51390(11) 0.61687(7) 0.01242(19) Uani 1 1 d . .
O4 O 0.30242(15) 0.66629(11) 0.62177(8) 0.0162(2) Uani 1 1 d . .
S1 S 0.15481(5) 0.18372(4) 0.53493(3) 0.01221(9) Uani 1 1 d . .

loop_
_atom_site_aniso_label
_atom_site_aniso_U_11
_atom_site_aniso_U_22
_atom_site_aniso_U_33
_atom_site_aniso_U_23
_atom_site_aniso_U_13
_atom_site_aniso_U_12
C1 0.0125(6) 0.0100(6) 0.0138(6) 0.0026(5) 0.0022(5) 0.0001(4)
C2 0.0099(6) 0.0091(5) 0.0133(6) 0.0030(5) 0.0023(5) 0.0009(4)
C3 0.0114(6) 0.0118(6) 0.0088(6) 0.0051(5) 0.0016(4) 0.0011(4)
C4 0.0111(6) 0.0070(5) 0.0111(6) 0.0019(4) 0.0020(5) 0.0010(4)
C5 0.0143(6) 0.0133(6) 0.0101(6) 0.0032(5) 0.0028(5) 0.0026(5)
C6 0.0153(6) 0.0131(6) 0.0130(6) -0.0006(5) 0.0032(5) 0.0022(5)
C7 0.0152(6) 0.0121(6) 0.0150(6) 0.0004(5) 0.0035(5) 0.0045(5)
C8 0.0149(6) 0.0118(6) 0.0145(6) 0.0043(5) 0.0033(5) 0.0040(5)
C9 0.0107(6) 0.0107(6) 0.0095(6) 0.0016(5) 0.0029(5) 0.0015(4)
C10 0.0131(6) 0.0149(6) 0.0076(6) 0.0046(5) 0.0020(5) 0.0028(5)
C11 0.0128(6) 0.0109(6) 0.0087(6) 0.0021(5) 0.0029(5) 0.0006(4)
C12 0.0134(6) 0.0125(6) 0.0107(6) 0.0034(5) 0.0046(5) -0.0014(5)
C13 0.0108(6) 0.0146(6) 0.0170(7) 0.0039(5) 0.0051(5) 0.0023(5)
C14 0.0108(6) 0.0131(6) 0.0173(7) 0.0043(5) 0.0040(5) 0.0035(5)
C15 0.0119(6) 0.0123(6) 0.0208(7) 0.0086(5) 0.0020(5) 0.0023(5)
C16 0.0189(7) 0.0198(7) 0.0202(7) 0.0109(6) 0.0031(6) 0.0043(5)
O1 0.0122(5) 0.0124(4) 0.0173(5) 0.0022(4) -0.0013(4) -0.0009(3)
O2 0.0100(4) 0.0075(4) 0.0130(4) 0.0022(3) 0.0017(3) 0.0016(3)
O3 0.0110(4) 0.0168(5) 0.0081(4) 0.0007(4) 0.0018(3) 0.0022(3)
O4 0.0196(5) 0.0124(4) 0.0184(5) 0.0052(4) 0.0064(4) 0.0011(4)
S1 0.01091(16) 0.01226(15) 0.01151(16) 0.00122(12) 0.00031(11) -0.00177(11)

loop_
_atom_type_symbol
_atom_type_description
_atom_type_scat_dispersion_real
_atom_type_scat_dispersion_imag
_atom_type_scat_source
C C 0.0033 0.0016 'International Tables Vol C Tables 4.2.6.8 and 6.1.1.4'
H H 0.0000 0.0000 'International Tables Vol C Tables 4.2.6.8 and 6.1.1.4'
O O 0.0106 0.0060 'International Tables Vol C Tables 4.2.6.8 and 6.1.1.4'
S S 0.1246 0.1234 'International Tables Vol C Tables 4.2.6.8 and 6.1.1.4'

loop_
_geom_angle_atom_site_label_1
_geom_angle_atom_site_label_2
_geom_angle_atom_site_label_3
_geom_angle
C2 C1 S1 118.31(9)
C15 C2 C3 106.57(10)
C15 C2 C1 105.41(10)
C3 C2 C1 113.02(10)
C15 C2 C14 108.38(10)
C3 C2 C14 109.92(10)
C1 C2 C14 113.13(11)
O1 C3 O2 124.03(12)
O1 C3 C2 124.31(11)
O2 C3 C2 111.58(10)
O2 C4 C5 110.91(10)
O2 C4 C9 105.82(10)
C5 C4 C9 109.15(10)
C4 C5 C6 109.84(10)
C5 C6 C7 111.45(11)
C6 C7 C8 111.38(11)
C9 C8 C7 108.74(10)
O3 C9 C8 114.14(10)
O3 C9 C4 111.88(10)
C8 C9 C4 110.75(10)
O4 C10 O3 123.24(12)
O4 C10 C11 123.97(12)
O3 C10 C11 112.52(11)
C12 C11 C10 117.48(11)
C12 C11 S1 119.99(10)
C10 C11 S1 121.42(9)
C11 C12 C13 122.74(12)
C12 C13 C14 111.49(10)
C2 C14 C13 116.12(11)
C16 C15 C2 126.68(12)
C3 O2 C4 117.89(9)
C10 O3 C9 117.05(10)
C11 S1 C1 102.76(6)

loop_
_geom_bond_atom_site_label_1
_geom_bond_atom_site_label_2
_geom_bond_distance
C1 C2 1.5442(18)
C1 S1 1.8418(13)
C2 C15 1.5265(18)
C2 C3 1.5339(17)
C2 C14 1.5504(17)
C3 O1 1.2066(16)
C3 O2 1.3456(15)
C4 O2 1.4554(14)
C4 C5 1.5174(17)
C4 C9 1.5236(18)
C5 C6 1.5315(17)
C6 C7 1.5317(19)
C7 C8 1.5324(18)
C8 C9 1.5203(17)
C9 O3 1.4557(15)
C10 O4 1.2054(16)
C10 O3 1.3627(16)
C10 C11 1.4978(17)
C11 C12 1.3398(18)
C11 S1 1.7727(13)
C12 C13 1.4922(18)
C13 C14 1.5507(18)
C15 C16 1.322(2)
